data_2000363
loop_
_publ_author_name
'Maurin, J. K.'
'Paul, I. C.'
'Curtin, D. Y.'

_publ_section_title
;
 Structure of <i>p</i>-acetylbenzoic acid oxime
;
_journal_issue 12
_journal_name_full 'Acta Crystallographica Section C'
_journal_page_first 2163
_journal_page_last 2165
_journal_paper_doi 10.1107/S0108270192003159
_journal_volume 48
_journal_year 1992
_chemical_formula_sum 'C9 H9 N O3'
_chemical_formula_weight 179.18
_symmetry_cell_setting orthorhombic
_symmetry_space_group_name_Hall '-P 2ac 2ab'
_symmetry_space_group_name_H-M 'P b c a'
_cell_angle_alpha 90
_cell_angle_beta 90
_cell_angle_gamma 90
_cell_formula_units_Z 8
_cell_length_a 7.1370(10)
_cell_length_b 14.438(3)
_cell_length_c 16.110(3)
_cell_volume 1660.0(5)
_diffrn_radiation_type Mo
_diffrn_radiation_wavelength 0.71073
_exptl_absorpt_coefficient_mu 0.067
_exptl_crystal_density_diffrn 1.434
_exptl_crystal_F_000 752
_cod_data_source_file ab0273.cif
_cod_data_source_block ab0273a
_cod_depositor_comments
;

  Adding the _atom_site_type_symbol data item to prevent confusion
  between hydrogen and holmium atoms.

  Adding the _atom_site_disorder_group and
  _atom_site_disorder_assembly data items to mark up the
  disordered C8 methyl group explicitely.

  Saulius Gra\<zulis
  2013-10-14
;
_cod_original_cell_volume 1660.04
_cod_original_formula_sum 'C9 H9 N1 O3'
_cod_database_code 2000363

loop_
_atom_site_disorder_group
_atom_site_disorder_assembly
_atom_site_type_symbol
_atom_site_label
_atom_site_fract_x
_atom_site_fract_y
_atom_site_fract_z
_atom_site_U_iso_or_equiv
. . N N1 .1017(3) .55850(10) -.29674(9) .0423(8)
. . O O1 .0976(3) .48552(9) -.35478(9) .0578(9)
. . O O2 .1094(2) .89671(9) .01270(8) .0540(8)
. . O O3 .1005(2) .78503(9) .10849(8) .0504(8)
. . C C4 .1022(3) .73980(10) -.03210(10) .0364(9)
. . C C3 .0587(4) .76280(10) -.11400(10) .0450(10)
. . C C2 .0559(4) .69480(10) -.17470(10) .0470(10)
. . C C1 .0998(3) .60330(10) -.15610(10) .0361(9)
. . C C6 .1428(3) .58090(10) -.07390(10) .0450(10)
. . C C5 .1427(3) .64860(10) -.01280(10) .0440(10)
. . C C7 .1005(3) .52990(10) -.22110(10) .0390(10)
. . C C8 .0964(6) .4295(2) -.1979(2) .061(2)
. . C C9 .1047(3) .81470(10) .03100(10) .0386(9)
. . H HO1 .098(4) .517(2) -.401(2) .080(9)
. . H HO3 .104(3) .843(2) .146(2) .073(8)
. . H HC3 .019(4) .829(2) -.1290(10) .067(7)
. . H HC2 .015(4) .7100(10) -.2320(10) .071(7)
. . H HC6 .174(3) .519(2) -.0600(10) .066(7)
. . H HC5 .179(3) .6340(10) .0430(10) .057(6)
1 A H H1C8 .110(10) .416(4) -.145(4) .059(6)
1 A H H2C8 .175(9) .395(4) -.238(4) .059(6)
1 A H H3C8 -.036(9) .400(4) -.210(4) .059(6)
2 A H H4C8 .082(9) .387(3) -.247(3) .059(6)
2 A H H5C8 -.017(8) .420(3) -.158(4) .059(6)
2 A H H6C8 .214(8) .422(3) -.160(3) .059(6)

loop_
_geom_angle_atom_site_label_1
_geom_angle_atom_site_label_2
_geom_angle_atom_site_label_3
_geom_angle
O1 N1 C7 112.80(10)
C2 C1 C6 119.0(2)
C2 C1 C9 118.5(2)
C6 C1 C9 122.5(2)
C1 C2 C3 120.1(2)
C2 C3 C4 121.2(2)
C3 C4 C5 118.2(2)
C3 C4 C7 121.7(2)
C5 C4 C7 120.1(2)
C4 C5 C6 120.6(2)
C1 C6 C5 120.8(2)
N1 C7 C4 115.9(2)
N1 C7 C8 123.2(2)
C4 C7 C8 120.8(2)
O2 C9 O3 122.9(2)
O2 C9 C1 122.8(2)
O3 C9 C1 114.3(2)

loop_
_geom_bond_atom_site_label_1
_geom_bond_atom_site_label_2
_geom_bond_distance
O1 N1 1.409(2)
C1 C2 1.395(2)
C2 C3 1.386(3)
C3 C4 1.390(3)
C4 C5 1.398(2)
C1 C6 1.383(3)
C5 C6 1.386(3)
N1 C7 1.286(2)
C4 C7 1.491(2)
C7 C8 1.497(3)
O2 C9 1.221(2)
O3 C9 1.320(2)
C1 C9 1.484(2)
